data_7056350
loop_
_publ_author_name
'\/Lakomska, Iwona'
'babinska, magdalena'
'Wojtczak, Andrzej'
'Kozakiewicz, Anna'
'Sitkowski, Jerzy'
'Jarzecki, Andrzej A.'

_publ_section_title
;
 Experimental and theoretical investigation of the complexation of
 5-methyl-7-isobutyl-1,2,4-triazolo[1,5-a]pyrimidine by platinum(II) ion
;
_journal_name_full 'New J. Chem.'
_journal_paper_doi 10.1039/C7NJ01112A
_journal_year 2017
_chemical_formula_moiety 'C10 H17 Cl2 N5 Pt'
_chemical_formula_sum 'C10 H17 Cl2 N5 Pt'
_chemical_formula_weight 473.27
_chemical_name_systematic
;
 ?
;
_space_group_crystal_system monoclinic
_space_group_IT_number 14
_space_group_name_Hall '-P 2ybc'
_space_group_name_H-M_alt 'P 1 21/c 1'
_symmetry_space_group_name_Hall '-P 2ybc'
_symmetry_space_group_name_H-M 'P 1 21/c 1'
_atom_sites_solution_hydrogens difmap
_atom_sites_solution_primary patterson
_atom_sites_solution_secondary difmap
_audit_creation_method SHELXL-2014
_audit_update_record
;
2017-01-18 deposited with the CCDC.
2017-06-21 downloaded from the CCDC.
;
_cell_angle_alpha 90
_cell_angle_beta 116.36(4)
_cell_angle_gamma 90
_cell_formula_units_Z 4
_cell_length_a 13.983(4)
_cell_length_b 7.6739(11)
_cell_length_c 15.073(4)
_cell_measurement_reflns_used 3063
_cell_measurement_temperature 293(2)
_cell_measurement_theta_max 28.6598
_cell_measurement_theta_min 2.6512
_cell_volume 1449.2(8)
_computing_cell_refinement 'Rigaku OD CrysAlisPro 1.171.38.43'
_computing_data_collection 'Rigaku OD CrysAlisPro 1.171.38.43'
_computing_data_reduction 'Rigaku OD CrysAlisPro 1.171.38.43'
_computing_publication_material 'CIFTAB (Sheldrick, 2014)'
_computing_structure_refinement 'SHELXL-2014 (Sheldrick, 2014)'
_computing_structure_solution 'SHELX-97 (Sheldrick, 1997)'
_diffrn_ambient_temperature 293(2)
_diffrn_detector_area_resol_mean 8.2564
_diffrn_measured_fraction_theta_full 0.999
_diffrn_measured_fraction_theta_max 0.905
_diffrn_measurement_device_type 'Oxford Sapphire CCD'
_diffrn_measurement_method \q/2\q
_diffrn_radiation_type MoK\a
_diffrn_radiation_wavelength 0.71073
_diffrn_reflns_av_R_equivalents 0.1059
_diffrn_reflns_av_unetI/netI 0.1086
_diffrn_reflns_Laue_measured_fraction_full 0.999
_diffrn_reflns_Laue_measured_fraction_max 0.905
_diffrn_reflns_limit_h_max 16
_diffrn_reflns_limit_h_min -18
_diffrn_reflns_limit_k_max 10
_diffrn_reflns_limit_k_min -9
_diffrn_reflns_limit_l_max 18
_diffrn_reflns_limit_l_min -17
_diffrn_reflns_number 8426
_diffrn_reflns_point_group_measured_fraction_full 0.999
_diffrn_reflns_point_group_measured_fraction_max 0.905
_diffrn_reflns_theta_full 25.000
_diffrn_reflns_theta_max 28.424
_diffrn_reflns_theta_min 2.718
_diffrn_source 'fine-focus sealed tube'
_exptl_absorpt_coefficient_mu 10.041
_exptl_absorpt_correction_T_max 0.7132
_exptl_absorpt_correction_T_min 0.1496
_exptl_absorpt_correction_type analytical
_exptl_absorpt_process_details 'Rigaku OD CrysAlis Pro'
_exptl_crystal_colour yellow
_exptl_crystal_density_diffrn 2.169
_exptl_crystal_description plate
_exptl_crystal_F_000 896
_exptl_crystal_recrystallization_method 'Re-crystallisation from solvent'
_exptl_crystal_size_max 0.300
_exptl_crystal_size_mid 0.165
_exptl_crystal_size_min 0.026
_refine_diff_density_max 6.811
_refine_diff_density_min -2.450
_refine_diff_density_rms 0.404
_refine_ls_extinction_method none
_refine_ls_goodness_of_fit_ref 1.041
_refine_ls_hydrogen_treatment mixed
_refine_ls_matrix_type full
_refine_ls_number_parameters 165
_refine_ls_number_reflns 3303
_refine_ls_number_restraints 0
_refine_ls_restrained_S_all 1.041
_refine_ls_R_factor_all 0.1176
_refine_ls_R_factor_gt 0.0766
_refine_ls_shift/su_max 0.000
_refine_ls_shift/su_mean 0.000
_refine_ls_structure_factor_coef Fsqd
_refine_ls_weighting_details 'w=1/[\s^2^(Fo^2^)+(0.1248P)^2^] where P=(Fo^2^+2Fc^2^)/3'
_refine_ls_weighting_scheme calc
_refine_ls_wR_factor_gt 0.1946
_refine_ls_wR_factor_ref 0.2130
_reflns_Friedel_coverage 0.000
_reflns_number_gt 2171
_reflns_number_total 3303
_reflns_threshold_expression 'I > 2\s(I)'
_cod_data_source_file c7nj01112a1.cif
_cod_data_source_block e1037a
_cod_original_cell_volume 1449.2(7)
_cod_database_code 7056350
_shelx_space_group_comment
;
The symmetry employed for this shelxl refinement is uniquely defined
by the following loop, which should always be used as a source of
symmetry information in preference to the above space-group names.
They are only intended as comments.
;
_shelx_estimated_absorpt_t_min 0.152
_shelx_estimated_absorpt_t_max 0.780
_shelxl_version_number 2014-3

loop_
_space_group_symop_operation_xyz
'x, y, z'
'-x, y+1/2, -z+1/2'
'-x, -y, -z'
'x, -y-1/2, z-1/2'

loop_
_atom_site_label
_atom_site_type_symbol
_atom_site_fract_x
_atom_site_fract_y
_atom_site_fract_z
_atom_site_U_iso_or_equiv
_atom_site_adp_type
_atom_site_occupancy
_atom_site_site_symmetry_order
_atom_site_calc_flag
_atom_site_refinement_flags_posn
_atom_site_refinement_flags_adp
Pt1 Pt 0.43781(5) 0.08663(8) 0.81228(5) 0.0282(2) Uani 1 1 d . .
Cl1 Cl 0.3393(4) 0.1178(5) 0.8996(3) 0.0386(11) Uani 1 1 d . .
Cl2 Cl 0.3022(4) -0.0527(6) 0.6813(4) 0.0412(10) Uani 1 1 d . .
N21 N 0.5635(12) 0.2009(19) 0.9282(11) 0.037(4) Uani 1 1 d . .
H1N H 0.5448 0.2255 0.9761 0.02(4) Uiso 1 1 calc R .
H2N H 0.6188 0.1282 0.9513 0.13(13) Uiso 1 1 calc R .
H3N H 0.5815 0.2988 0.9077 0.198 Uiso 1 1 calc R U
N1 N 0.5845(12) 0.1066(17) 0.6238(11) 0.033(3) Uani 1 1 d . .
C2 C 0.5056(14) 0.132(2) 0.6479(13) 0.032(4) Uani 1 1 d . .
H2A H 0.4413 0.1854 0.6070 0.038 Uiso 1 1 calc R U
N3 N 0.5302(11) 0.0700(15) 0.7401(9) 0.023(3) Uani 1 1 d . .
C3A C 0.6238(15) 0.0061(19) 0.7748(12) 0.029(4) Uani 1 1 d . .
N4 N 0.6851(12) -0.0619(17) 0.8655(10) 0.030(3) Uani 1 1 d . .
C5 C 0.7791(16) -0.113(2) 0.8814(14) 0.039(4) Uani 1 1 d . .
C51 C 0.8474(15) -0.199(3) 0.9760(15) 0.046(5) Uani 1 1 d . .
H51A H 0.9145 -0.2289 0.9770 0.055 Uiso 1 1 calc R U
H51B H 0.8595 -0.1204 1.0297 0.055 Uiso 1 1 calc R U
H51C H 0.8128 -0.3021 0.9829 0.055 Uiso 1 1 calc R U
C6 C 0.8206(14) -0.090(2) 0.8117(13) 0.032(4) Uani 1 1 d . .
H6A H 0.8901 -0.1254 0.8283 0.039 Uiso 1 1 calc R U
C7 C 0.7604(14) -0.017(2) 0.7198(13) 0.028(3) Uani 1 1 d . .
C71 C 0.7943(17) 0.020(2) 0.6454(13) 0.037(5) Uani 1 1 d . .
H71A H 0.7353 -0.0015 0.5810 0.045 Uiso 1 1 calc R U
H71B H 0.8516 -0.0588 0.6534 0.045 Uiso 1 1 calc R U
C72 C 0.8346(17) 0.215(3) 0.6479(16) 0.051(5) Uani 1 1 d . .
H72A H 0.7728 0.2925 0.6279 0.061 Uiso 1 1 calc R U
C73 C 0.876(2) 0.228(3) 0.5684(17) 0.065(7) Uani 1 1 d . .
H73A H 0.8218 0.1898 0.5057 0.098 Uiso 1 1 calc R U
H73B H 0.8950 0.3465 0.5631 0.098 Uiso 1 1 calc R U
H73C H 0.9383 0.1553 0.5873 0.098 Uiso 1 1 calc R U
C74 C 0.9139(19) 0.271(3) 0.7443(19) 0.067(7) Uani 1 1 d . .
H74A H 0.8853 0.2613 0.7914 0.101 Uiso 1 1 calc R U
H74B H 0.9762 0.1989 0.7648 0.101 Uiso 1 1 calc R U
H74C H 0.9329 0.3901 0.7407 0.101 Uiso 1 1 calc R U
N8 N 0.6625(12) 0.0327(16) 0.7069(10) 0.027(3) Uani 1 1 d . .

loop_
_atom_site_aniso_label
_atom_site_aniso_U_11
_atom_site_aniso_U_22
_atom_site_aniso_U_33
_atom_site_aniso_U_23
_atom_site_aniso_U_13
_atom_site_aniso_U_12
Pt1 0.0461(4) 0.0140(3) 0.0304(4) 0.0033(3) 0.0222(3) 0.0031(3)
Cl1 0.060(3) 0.026(2) 0.044(3) 0.0106(18) 0.036(2) 0.0102(19)
Cl2 0.047(3) 0.025(2) 0.049(3) -0.0063(18) 0.019(2) -0.0032(18)
N21 0.043(9) 0.032(8) 0.037(9) -0.017(7) 0.018(7) 0.001(7)
N1 0.049(9) 0.022(8) 0.037(8) 0.001(6) 0.028(7) 0.003(6)
C2 0.032(10) 0.022(8) 0.032(9) -0.008(7) 0.005(8) 0.008(7)
N3 0.032(7) 0.009(6) 0.019(6) 0.005(5) 0.003(5) 0.004(5)
C3A 0.061(12) 0.008(7) 0.027(8) 0.003(6) 0.028(9) -0.009(7)
N4 0.041(8) 0.018(7) 0.030(7) 0.000(5) 0.015(7) -0.003(6)
C5 0.056(12) 0.020(9) 0.032(9) 0.001(7) 0.010(9) -0.003(8)
C51 0.039(11) 0.034(11) 0.052(12) 0.018(9) 0.009(10) 0.014(8)
C6 0.042(10) 0.023(8) 0.034(9) -0.002(7) 0.019(8) -0.001(8)
C7 0.037(10) 0.012(7) 0.038(9) -0.009(6) 0.020(8) -0.004(6)
C71 0.083(15) 0.011(7) 0.040(10) -0.007(7) 0.047(11) -0.016(8)
C72 0.052(13) 0.035(12) 0.059(13) 0.016(9) 0.018(11) -0.004(9)
C73 0.083(17) 0.057(15) 0.057(14) -0.011(11) 0.033(13) -0.034(13)
C74 0.069(16) 0.053(15) 0.074(17) -0.034(13) 0.027(14) -0.029(13)
N8 0.043(9) 0.009(6) 0.027(7) -0.008(5) 0.014(7) -0.009(5)

loop_
_atom_type_symbol
_atom_type_description
_atom_type_scat_dispersion_real
_atom_type_scat_dispersion_imag
_atom_type_scat_source
C C 0.0033 0.0016 'International Tables Vol C Tables 4.2.6.8 and 6.1.1.4'
H H 0.0000 0.0000 'International Tables Vol C Tables 4.2.6.8 and 6.1.1.4'
N N 0.0061 0.0033 'International Tables Vol C Tables 4.2.6.8 and 6.1.1.4'
Cl Cl 0.1484 0.1585 'International Tables Vol C Tables 4.2.6.8 and 6.1.1.4'
Pt Pt -1.7033 8.3905 'International Tables Vol C Tables 4.2.6.8 and 6.1.1.4'

loop_
_geom_angle_atom_site_label_1
_geom_angle_atom_site_label_2
_geom_angle_atom_site_label_3
_geom_angle
N3 Pt1 N21 88.6(5)
N3 Pt1 Cl1 176.8(4)
N21 Pt1 Cl1 88.4(4)
N3 Pt1 Cl2 89.4(4)
N21 Pt1 Cl2 177.1(4)
Cl1 Pt1 Cl2 93.67(18)
Pt1 N21 H1N 109.5
Pt1 N21 H2N 109.5
H1N N21 H2N 109.5
Pt1 N21 H3N 109.5
H1N N21 H3N 109.5
H2N N21 H3N 109.5
C2 N1 N8 103.4(13)
N1 C2 N3 111.5(15)
N1 C2 H2A 124.2
N3 C2 H2A 124.2
C3A N3 C2 107.5(13)
C3A N3 Pt1 126.0(10)
C2 N3 Pt1 126.4(11)
N3 C3A N4 129.5(14)
N3 C3A N8 108.2(14)
N4 C3A N8 122.0(17)
C5 N4 C3A 116.1(15)
N4 C5 C6 122.9(16)
N4 C5 C51 119.1(17)
C6 C5 C51 118.0(18)
C5 C51 H51A 109.5
C5 C51 H51B 109.5
H51A C51 H51B 109.5
C5 C51 H51C 109.5
H51A C51 H51C 109.5
H51B C51 H51C 109.5
C7 C6 C5 121.7(17)
C7 C6 H6A 119.1
C5 C6 H6A 119.1
N8 C7 C6 112.8(14)
N8 C7 C71 120.0(16)
C6 C7 C71 127.1(17)
C7 C71 C72 114.0(14)
C7 C71 H71A 108.7
C72 C71 H71A 108.7
C7 C71 H71B 108.7
C72 C71 H71B 108.7
H71A C71 H71B 107.6
C74 C72 C73 111.9(19)
C74 C72 C71 114.1(18)
C73 C72 C71 107.0(17)
C74 C72 H72A 107.9
C73 C72 H72A 107.9
C71 C72 H72A 107.9
C72 C73 H73A 109.5
C72 C73 H73B 109.5
H73A C73 H73B 109.5
C72 C73 H73C 109.5
H73A C73 H73C 109.5
H73B C73 H73C 109.5
C72 C74 H74A 109.5
C72 C74 H74B 109.5
H74A C74 H74B 109.5
C72 C74 H74C 109.5
H74A C74 H74C 109.5
H74B C74 H74C 109.5
C7 N8 N1 126.5(13)
C7 N8 C3A 124.2(15)
N1 N8 C3A 109.2(14)

loop_
_geom_bond_atom_site_label_1
_geom_bond_atom_site_label_2
_geom_bond_distance
Pt1 N3 2.029(13)
Pt1 N21 2.046(15)
Pt1 Cl1 2.301(4)
Pt1 Cl2 2.305(5)
N21 H1N 0.8900
N21 H2N 0.8900
N21 H3N 0.8900
N1 C2 1.32(2)
N1 N8 1.37(2)
C2 N3 1.36(2)
C2 H2A 0.9300
N3 C3A 1.27(2)
C3A N4 1.35(2)
C3A N8 1.368(19)
N4 C5 1.29(2)
C5 C6 1.42(3)
C5 C51 1.47(2)
C51 H51A 0.9600
C51 H51B 0.9600
C51 H51C 0.9600
C6 C7 1.38(2)
C6 H6A 0.9300
C7 N8 1.35(2)
C7 C71 1.43(2)
C71 C72 1.59(2)
C71 H71A 0.9700
C71 H71B 0.9700
C72 C74 1.45(3)
C72 C73 1.55(3)
C72 H72A 0.9800
C73 H73A 0.9600
C73 H73B 0.9600
C73 H73C 0.9600
C74 H74A 0.9600
C74 H74B 0.9600
C74 H74C 0.9600

loop_
_geom_hbond_atom_site_label_D
_geom_hbond_atom_site_label_H
_geom_hbond_atom_site_label_A
_geom_hbond_distance_DH
_geom_hbond_distance_HA
_geom_hbond_distance_DA
_geom_hbond_angle_DHA
_geom_hbond_site_symmetry_A
N21 H1N N1 0.89 2.41 3.191(19) 146.2 4_566
N21 H2N Cl1 0.89 2.79 3.381(17) 125.0 3_657
N21 H2N N4 0.89 2.39 3.05(2) 130.5 .
N21 H3N Cl2 0.89 2.77 3.548(15) 146.4 2_656
C51 H51C Cl2 0.96 2.98 3.60(2) 123.8 2_646

loop_
_geom_torsion_atom_site_label_1
_geom_torsion_atom_site_label_2
_geom_torsion_atom_site_label_3
_geom_torsion_atom_site_label_4
_geom_torsion
N8 N1 C2 N3 -2.7(17)
N1 C2 N3 C3A 0.1(19)
N1 C2 N3 Pt1 177.4(10)
C2 N3 C3A N4 176.0(16)
Pt1 N3 C3A N4 -1(2)
C2 N3 C3A N8 2.5(17)
Pt1 N3 C3A N8 -174.8(9)
N3 C3A N4 C5 -178.0(17)
N8 C3A N4 C5 -5(2)
C3A N4 C5 C6 4(2)
C3A N4 C5 C51 -176.1(16)
N4 C5 C6 C7 -3(3)
C51 C5 C6 C7 177.6(16)
C5 C6 C7 N8 2(2)
C5 C6 C7 C71 176.8(15)
N8 C7 C71 C72 80(2)
C6 C7 C71 C72 -95(2)
C7 C71 C72 C74 51(3)
C7 C71 C72 C73 175.5(18)
C6 C7 N8 N1 -179.0(14)
C71 C7 N8 N1 6(2)
C6 C7 N8 C3A -3(2)
C71 C7 N8 C3A -178.5(14)
C2 N1 N8 C7 -179.5(15)
C2 N1 N8 C3A 4.1(16)
N3 C3A N8 C7 179.2(13)
N4 C3A N8 C7 5(2)
N3 C3A N8 N1 -4.3(17)
N4 C3A N8 N1 -178.3(14)
